data_2011172
loop_
_publ_author_name
'Amspacher, David R.'
'Blanchard, Carol Z. '
'Saraiva, Marcelo C. '
'Waldrop, Grover L. '
'Strongin, Robert M. '
'Fronczek, Frank R.'

_publ_section_title
;Benzyl
 5-{2-[2-(diethoxyphosphinoyl)acetyl]-3-oxo-7-thia-2,4-diazabicyclo[3.3.0]oct-6-yl}pentanoate,
 a novel biotin derivative
;
_journal_issue 7
_journal_name_full 'Acta Crystallographica Section C'
_journal_page_first e305
_journal_page_last e306
_journal_paper_doi 10.1107/S0108270100007915
_journal_volume 56
_journal_year 2000
_chemical_formula_moiety 'C23 H33 N2 O7 P S'
_chemical_formula_sum 'C23 H33 N2 O7 P S'
_chemical_formula_weight 512.57
_chemical_name_systematic
;
phenylmethyl 5-(6,8-diaza-6-(2-diethoxyphosphono)
acetyl)-7-oxo-3-thiabicyclo [3.3.0] oct-2-yl) pentanoate
;
_space_group_IT_number 4
_symmetry_cell_setting monoclinic
_symmetry_space_group_name_Hall 'P 2yb'
_symmetry_space_group_name_H-M 'P 1 21 1'
_cell_angle_alpha 90
_cell_angle_beta 115.077(10)
_cell_angle_gamma 90
_cell_formula_units_Z 2
_cell_length_a 10.455(2)
_cell_length_b 12.410(2)
_cell_length_c 10.592(2)
_cell_measurement_reflns_used 25
_cell_measurement_temperature 100
_cell_measurement_theta_max 18.2
_cell_measurement_theta_min 8.9
_cell_volume 1244.7(4)
_computing_cell_refinement 'CAD-4 EXPRESS'
_computing_data_collection 'CAD-4 EXPRESS (Enraf-Nonius, 1994)'
_computing_data_reduction 'PROCESS in MolEN (Fair, 1990)'
_computing_publication_material 'CIFTAB in SHELXL97'
_computing_structure_refinement 'SHELXL97 (Sheldrick, 1997)'
_computing_structure_solution 'direct methods using SIR (Burla et al., 1989)'
_diffrn_ambient_temperature 100
_diffrn_measured_fraction_theta_full .997
_diffrn_measured_fraction_theta_max .997
_diffrn_measurement_device 'Enraf-Nonius CAD-4 (with Oxford Cryostreams Cryostream cooler)'
_diffrn_measurement_method \q/2\q
_diffrn_radiation_monochromator graphite
_diffrn_radiation_source sealed_tube
_diffrn_radiation_type Mo-K\a
_diffrn_radiation_wavelength .71073
_diffrn_reflns_av_R_equivalents .033
_diffrn_reflns_limit_h_max 14
_diffrn_reflns_limit_h_min 0
_diffrn_reflns_limit_k_max 17
_diffrn_reflns_limit_k_min -13
_diffrn_reflns_limit_l_max 13
_diffrn_reflns_limit_l_min -14
_diffrn_reflns_number 5600
_diffrn_reflns_theta_full 30.0
_diffrn_reflns_theta_max 30.0
_diffrn_reflns_theta_min 2.5
_diffrn_standards_decay_% 2.9
_diffrn_standards_interval_time 60
_diffrn_standards_number 3
_exptl_absorpt_coefficient_mu .24
_exptl_absorpt_correction_T_max .959
_exptl_absorpt_correction_T_min .920
_exptl_absorpt_correction_type '\y scan'
_exptl_absorpt_process_details '(North et al., 1968)'
_exptl_crystal_colour colourless
_exptl_crystal_density_diffrn 1.368
_exptl_crystal_density_method none
_exptl_crystal_description prism
_exptl_crystal_F_000 544
_exptl_crystal_size_max .50
_exptl_crystal_size_mid .33
_exptl_crystal_size_min .18
_refine_diff_density_max .44
_refine_diff_density_min -.43
_refine_ls_abs_structure_details 'Flack (1983)'
_refine_ls_abs_structure_Flack '-0.07(8); 1521 Friedel pairs'
_refine_ls_extinction_method none
_refine_ls_goodness_of_fit_ref 1.12
_refine_ls_hydrogen_treatment constr
_refine_ls_matrix_type full
_refine_ls_number_parameters 309
_refine_ls_number_reflns 5297
_refine_ls_number_restraints 1
_refine_ls_restrained_S_all 1.12
_refine_ls_R_factor_all .057
_refine_ls_R_factor_gt .040
_refine_ls_shift/su_max .002
_refine_ls_shift/su_mean .000
_refine_ls_structure_factor_coef Fsqd
_refine_ls_weighting_details 'calc w = 1/[\s^2^(Fo^2^)+(0.0378P)^2^+0.6507P] where P = (Fo^2^+2Fc^2^)/3'
_refine_ls_weighting_scheme calc
_refine_ls_wR_factor_ref .101
_reflns_number_gt 4521
_reflns_number_total 5297
_reflns_threshold_expression I>2\s(I)
_cod_data_source_file qa0325.cif
_cod_data_source_block I
_cod_original_sg_symbol_Hall 'P 2y1'
_cod_original_sg_symbol_H-M 'P 21'
_cod_database_code 2011172
_cod_database_fobs_code 2011172

loop_
_symmetry_equiv_pos_as_xyz
x,y,z
-x,1/2+y,-z

loop_
_atom_site_label
_atom_site_fract_x
_atom_site_fract_y
_atom_site_fract_z
_atom_site_U_iso_or_equiv
_atom_site_adp_type
_atom_site_calc_flag
_atom_site_refinement_flags
_atom_site_occupancy
_atom_site_disorder_assembly
_atom_site_disorder_group
_atom_site_type_symbol
S .15464(8) -.00002(6) .50200(7) .02093(16) Uani d . 1 . . S
P .56073(8) -.31423(6) .84128(7) .01808(16) Uani d . 1 . . P
O1 .5366(2) -.07268(17) .9157(2) .0216(4) Uani d . 1 . . O
O2 .0933(3) .59257(17) .9411(2) .0261(5) Uani d . 1 . . O
O3 -.0240(2) .4366(2) .9121(3) .0343(6) Uani d . 1 . . O
O4 .5615(2) -.16967(16) .5502(2) .0216(5) Uani d . 1 . . O
O5 .6095(2) -.32900(18) .99252(19) .0268(5) Uani d . 1 . . O
O6 .3987(2) -.28939(16) .7593(2) .0219(5) Uani d . 1 . . O
O7 .5824(2) -.41463(16) .7604(2) .0218(4) Uani d . 1 . . O
N1 .4361(3) .0764(2) .7816(2) .0187(5) Uani d . 1 . . N
H1N .4262 .1153 .8463 .022 Uiso calc R 1 . . H
N2 .4998(3) -.05748(19) .6824(2) .0165(5) Uani d . 1 . . N
C1 .2299(3) .1324(2) .5644(3) .0179(6) Uani d . 1 . . C
H1 .2099 .1799 .4819 .022 Uiso calc R 1 . . H
C2 .3903(3) .1139(2) .6390(3) .0175(6) Uani d . 1 . . C
H2 .4427 .1806 .6363 .021 Uiso calc R 1 . . H
C3 .4299(3) .0184(2) .5662(3) .0171(6) Uani d . 1 . . C
H3 .4969 .0429 .5271 .021 Uiso calc R 1 . . H
C4 .2950(3) -.0274(2) .4510(3) .0206(6) Uani d . 1 . . C
H4A .3046 -.1060 .4413 .025 Uiso calc R 1 . . H
H4B .2757 .0075 .3607 .025 Uiso calc R 1 . . H
C5 .4946(3) -.0219(2) .8069(3) .0177(6) Uani d . 1 . . C
C6 .1605(3) .1812(2) .6508(3) .0184(5) Uani d . 1 . . C
H6A .1810 .1347 .7331 .022 Uiso calc R 1 . . H
H6B .0569 .1810 .5946 .022 Uiso calc R 1 . . H
C7 .2068(3) .2955(2) .7011(3) .0188(6) Uani d . 1 . . C
H7A .1921 .3426 .6207 .023 Uiso calc R 1 . . H
H7B .3085 .2963 .7651 .023 Uiso calc R 1 . . H
C8 .1212(3) .3375(2) .7765(3) .0192(6) Uani d . 1 . . C
H8A .0195 .3317 .7131 .023 Uiso calc R 1 . . H
H8B .1393 .2909 .8582 .023 Uiso calc R 1 . . H
C9 .1536(3) .4534(2) .8257(3) .0180(6) Uani d . 1 . . C
H9A .2544 .4595 .8915 .022 Uiso calc R 1 . . H
H9B .1368 .5006 .7448 .022 Uiso calc R 1 . . H
C10 .0640(3) .4900(3) .8958(3) .0206(6) Uani d . 1 . . C
C11 .0151(4) .6351(3) 1.0157(3) .0281(7) Uani d . 1 . . C
H11A -.0822 .6060 .9739 .034 Uiso calc R 1 . . H
H11B .0091 .7145 1.0062 .034 Uiso calc R 1 . . H
C12 .0853(3) .6056(2) 1.1682(3) .0212(6) Uani d . 1 . . C
C13 .0476(3) .5115(3) 1.2166(3) .0245(6) Uani d . 1 . . C
H13 -.0217 .4647 1.1529 .029 Uiso calc R 1 . . H
C14 .1109(3) .4863(3) 1.3571(3) .0267(7) Uani d . 1 . . C
H14 .0850 .4220 1.3892 .032 Uiso calc R 1 . . H
C15 .2113(3) .5536(3) 1.4510(3) .0249(7) Uani d . 1 . . C
H15 .2543 .5357 1.5473 .030 Uiso calc R 1 . . H
C16 .2487(4) .6466(3) 1.4046(3) .0294(7) Uani d . 1 . . C
H16 .3173 .6935 1.4689 .035 Uiso calc R 1 . . H
C17 .1861(3) .6722(3) 1.2635(3) .0260(7) Uani d . 1 . . C
H17 .2130 .7364 1.2321 .031 Uiso calc R 1 . . H
C18 .5688(3) -.1469(2) .6651(3) .0168(6) Uani d . 1 . . C
C19 .6567(3) -.2129(2) .7933(3) .0198(6) Uani d . 1 . . C
H19A .7020 -.1631 .8730 .024 Uiso calc R 1 . . H
H19B .7329 -.2490 .7772 .024 Uiso calc R 1 . . H
C20 .3089(4) -.2659(3) .8308(4) .0351(9) Uani d . 1 . . C
H20A .3432 -.2005 .8890 .042 Uiso calc R 1 . . H
H20B .3112 -.3268 .8920 .042 Uiso calc R 1 . . H
C21 .1624(4) -.2487(3) .7230(5) .0451(11) Uani d . 1 . . C
H21A .1617 -.1897 .6612 .068 Uiso calc R 1 . . H
H21B .1009 -.2302 .7684 .068 Uiso calc R 1 . . H
H21C .1280 -.3147 .6683 .068 Uiso calc R 1 . . H
C22 .5271(3) -.5193(2) .7756(3) .0252(7) Uani d . 1 . . C
H22A .4858 -.5564 .6843 .030 Uiso calc R 1 . . H
H22B .4514 -.5091 .8073 .030 Uiso calc R 1 . . H
C23 .6414(4) -.5870(3) .8784(4) .0296(7) Uani d . 1 . . C
H23A .7192 -.5930 .8502 .044 Uiso calc R 1 . . H
H23B .6044 -.6590 .8818 .044 Uiso calc R 1 . . H
H23C .6760 -.5536 .9708 .044 Uiso calc R 1 . . H

loop_
_atom_site_aniso_label
_atom_site_aniso_U_11
_atom_site_aniso_U_22
_atom_site_aniso_U_33
_atom_site_aniso_U_12
_atom_site_aniso_U_13
_atom_site_aniso_U_23
S .0222(4) .0185(4) .0202(3) -.0019(3) .0072(3) -.0044(3)
P .0254(4) .0153(3) .0144(3) -.0009(3) .0092(3) .0010(3)
O1 .0262(11) .0238(11) .0147(9) .0020(9) .0087(8) .0036(8)
O2 .0454(14) .0147(10) .0268(11) .0005(10) .0235(11) -.0002(9)
O3 .0325(13) .0332(14) .0466(14) -.0091(11) .0260(11) -.0167(11)
O4 .0320(12) .0162(10) .0205(10) .0034(9) .0149(9) -.0004(8)
O5 .0410(13) .0226(11) .0156(10) -.0041(10) .0110(9) .0019(9)
O6 .0260(11) .0223(11) .0216(10) .0001(9) .0143(9) -.0028(8)
O7 .0307(12) .0128(10) .0251(11) .0002(9) .0151(10) .0009(8)
N1 .0239(13) .0178(12) .0147(11) .0026(10) .0086(10) -.0031(9)
N2 .0230(12) .0135(11) .0145(11) .0015(10) .0093(10) .0004(9)
C1 .0231(15) .0141(13) .0163(13) .0006(12) .0080(12) -.0006(11)
C2 .0228(14) .0144(13) .0163(13) .0000(11) .0094(11) -.0015(11)
C3 .0232(14) .0141(13) .0155(12) .0021(11) .0097(11) .0018(10)
C4 .0242(15) .0209(15) .0176(13) .0034(12) .0097(12) -.0007(11)
C5 .0194(14) .0202(15) .0111(12) -.0020(11) .0043(11) -.0022(11)
C6 .0203(13) .0138(12) .0202(13) .0026(12) .0078(11) -.0009(12)
C7 .0240(15) .0151(14) .0182(14) .0031(12) .0097(12) .0010(11)
C8 .0238(15) .0140(13) .0215(14) .0033(11) .0112(13) .0035(11)
C9 .0185(14) .0173(14) .0168(13) -.0001(11) .0061(11) .0011(11)
C10 .0217(14) .0213(15) .0171(13) .0013(13) .0067(11) -.0008(12)
C11 .045(2) .0191(15) .0251(16) .0125(15) .0200(15) .0003(13)
C12 .0279(16) .0163(14) .0257(15) .0041(12) .0173(13) .0002(12)
C13 .0286(16) .0189(15) .0260(15) -.0007(13) .0115(13) -.0002(13)
C14 .0309(16) .0228(16) .0276(15) -.0012(14) .0136(13) .0047(13)
C15 .0265(17) .0264(17) .0221(15) .0028(13) .0105(13) .0015(13)
C16 .0252(16) .0274(17) .0301(17) .0004(13) .0063(14) -.0061(13)
C17 .0324(17) .0154(15) .0349(17) -.0002(13) .0188(14) -.0006(13)
C18 .0191(14) .0142(13) .0188(13) -.0011(11) .0098(12) .0006(11)
C19 .0203(15) .0191(15) .0210(14) -.0008(12) .0097(12) .0027(11)
C20 .038(2) .0321(19) .052(2) -.0130(16) .0354(19) -.0178(17)
C21 .044(2) .034(2) .076(3) .0155(18) .044(2) .025(2)
C22 .0318(17) .0149(15) .0305(16) -.0031(12) .0149(14) -.0028(12)
C23 .0355(18) .0186(16) .0382(19) .0010(14) .0190(16) .0056(14)

loop_
_atom_type_symbol
_atom_type_scat_dispersion_real
_atom_type_scat_dispersion_imag
_atom_type_scat_source
C .002 .002 International_Tables_Vol_IV_Table_2.3.1
H .000 .000 International_Tables_Vol_IV_Table_2.3.1
N .004 .003 International_Tables_Vol_IV_Table_2.3.1
O .008 .006 International_Tables_Vol_IV_Table_2.3.1
P .090 .095 International_Tables_Vol_IV_Table_2.3.1
S .110 .124 International_Tables_Vol_IV_Table_2.3.1

loop_
_geom_angle_atom_site_label_1
_geom_angle_atom_site_label_2
_geom_angle_atom_site_label_3
_geom_angle
C4 S C1 89.86(14)
O5 P O6 114.87(12)
O5 P O7 115.35(13)
O6 P O7 102.91(12)
O5 P C19 114.48(14)
O6 P C19 107.70(13)
O7 P C19 99.88(13)
C10 O2 C11 116.1(2)
C20 O6 P 122.0(2)
C22 O7 P 119.15(19)
C5 N1 C2 114.9(2)
C5 N1 H1N 122.6
C2 N1 H1N 122.6
C18 N2 C5 127.2(2)
C18 N2 C3 120.4(2)
C5 N2 C3 112.2(2)
C6 C1 C2 116.6(2)
C6 C1 S 109.6(2)
C2 C1 S 105.10(19)
C6 C1 H1 108.4
C2 C1 H1 108.4
S C1 H1 108.4
N1 C2 C1 112.9(2)
N1 C2 C3 103.3(2)
C1 C2 C3 108.6(2)
N1 C2 H2 110.6
C1 C2 H2 110.6
C3 C2 H2 110.6
N2 C3 C4 113.0(2)
N2 C3 C2 102.4(2)
C4 C3 C2 109.2(2)
N2 C3 H3 110.7
C4 C3 H3 110.7
C2 C3 H3 110.7
C3 C4 S 106.46(19)
C3 C4 H4A 110.4
S C4 H4A 110.4
C3 C4 H4B 110.4
S C4 H4B 110.4
H4A C4 H4B 108.6
O1 C5 N1 127.6(3)
O1 C5 N2 125.4(3)
N1 C5 N2 107.0(2)
C1 C6 C7 114.9(2)
C1 C6 H6A 108.5
C7 C6 H6A 108.5
C1 C6 H6B 108.5
C7 C6 H6B 108.5
H6A C6 H6B 107.5
C6 C7 C8 109.4(2)
C6 C7 H7A 109.8
C8 C7 H7A 109.8
C6 C7 H7B 109.8
C8 C7 H7B 109.8
H7A C7 H7B 108.2
C9 C8 C7 114.1(2)
C9 C8 H8A 108.7
C7 C8 H8A 108.7
C9 C8 H8B 108.7
C7 C8 H8B 108.7
H8A C8 H8B 107.6
C10 C9 C8 111.3(2)
C10 C9 H9A 109.4
C8 C9 H9A 109.4
C10 C9 H9B 109.4
C8 C9 H9B 109.4
H9A C9 H9B 108.0
O3 C10 O2 122.7(3)
O3 C10 C9 125.6(3)
O2 C10 C9 111.7(3)
O2 C11 C12 111.2(3)
O2 C11 H11A 109.4
C12 C11 H11A 109.4
O2 C11 H11B 109.4
C12 C11 H11B 109.4
H11A C11 H11B 108.0
C17 C12 C13 118.6(3)
C17 C12 C11 120.7(3)
C13 C12 C11 120.7(3)
C14 C13 C12 120.1(3)
C14 C13 H13 119.9
C12 C13 H13 119.9
C15 C14 C13 120.7(3)
C15 C14 H14 119.7
C13 C14 H14 119.7
C16 C15 C14 119.7(3)
C16 C15 H15 120.2
C14 C15 H15 120.2
C15 C16 C17 120.0(3)
C15 C16 H16 120.0
C17 C16 H16 120.0
C12 C17 C16 120.9(3)
C12 C17 H17 119.5
C16 C17 H17 119.5
O4 C18 N2 120.3(3)
O4 C18 C19 121.7(3)
N2 C18 C19 118.0(2)
C18 C19 P 115.4(2)
C18 C19 H19A 108.4
P C19 H19A 108.4
C18 C19 H19B 108.4
P C19 H19B 108.4
H19A C19 H19B 107.5
O6 C20 C21 108.0(3)
O6 C20 H20A 110.1
C21 C20 H20A 110.1
O6 C20 H20B 110.1
C21 C20 H20B 110.1
H20A C20 H20B 108.4
C20 C21 H21A 109.5
C20 C21 H21B 109.5
H21A C21 H21B 109.5
C20 C21 H21C 109.5
H21A C21 H21C 109.5
H21B C21 H21C 109.5
O7 C22 C23 110.5(3)
O7 C22 H22A 109.6
C23 C22 H22A 109.6
O7 C22 H22B 109.6
C23 C22 H22B 109.6
H22A C22 H22B 108.1
C22 C23 H23A 109.5
C22 C23 H23B 109.5
H23A C23 H23B 109.5
C22 C23 H23C 109.5
H23A C23 H23C 109.5
H23B C23 H23C 109.5

loop_
_geom_bond_atom_site_label_1
_geom_bond_atom_site_label_2
_geom_bond_site_symmetry_2
_geom_bond_distance
_geom_bond_publ_flag
S C4 . 1.799(3) ?
S C1 . 1.822(3) ?
P O5 . 1.472(2) ?
P O6 . 1.572(2) ?
P O7 . 1.582(2) ?
P C19 . 1.811(3) ?
O1 C5 . 1.221(3) ?
O2 C10 . 1.349(4) ?
O2 C11 . 1.456(4) ?
O3 C10 . 1.205(4) ?
O4 C18 . 1.220(3) ?
O6 C20 . 1.464(4) ?
O7 C22 . 1.459(4) ?
N1 C5 . 1.339(4) ?
N1 C2 . 1.454(4) ?
N1 H1N . .8800 ?
N2 C18 . 1.377(4) ?
N2 C5 . 1.413(3) ?
N2 C3 . 1.474(4) ?
C1 C6 . 1.515(4) ?
C1 C2 . 1.538(4) ?
C1 H1 . 1.0000 ?
C2 C3 . 1.562(4) ?
C2 H2 . 1.0000 ?
C3 C4 . 1.531(4) ?
C3 H3 . 1.0000 ?
C4 H4A . .9900 ?
C4 H4B . .9900 ?
C6 C7 . 1.520(4) ?
C6 H6A . .9900 ?
C6 H6B . .9900 ?
C7 C8 . 1.521(4) ?
C7 H7A . .9900 ?
C7 H7B . .9900 ?
C8 C9 . 1.518(4) ?
C8 H8A . .9900 ?
C8 H8B . .9900 ?
C9 C10 . 1.492(4) ?
C9 H9A . .9900 ?
C9 H9B . .9900 ?
C11 C12 . 1.509(4) ?
C11 H11A . .9900 ?
C11 H11B . .9900 ?
C12 C17 . 1.382(4) ?
C12 C13 . 1.398(4) ?
C13 C14 . 1.384(4) ?
C13 H13 . .9500 ?
C14 C15 . 1.379(4) ?
C14 H14 . .9500 ?
C15 C16 . 1.376(5) ?
C15 H15 . .9500 ?
C16 C17 . 1.391(4) ?
C16 H16 . .9500 ?
C17 H17 . .9500 ?
C18 C19 . 1.517(4) ?
C19 H19A . .9900 ?
C19 H19B . .9900 ?
C20 C21 . 1.488(5) ?
C20 H20A . .9900 ?
C20 H20B . .9900 ?
C21 H21A . .9800 ?
C21 H21B . .9800 ?
C21 H21C . .9800 ?
C22 C23 . 1.489(4) ?
C22 H22A . .9900 ?
C22 H22B . .9900 ?
C23 H23A . .9800 ?
C23 H23B . .9800 ?
C23 H23C . .9800 ?

loop_
_geom_hbond_atom_site_label_D
_geom_hbond_atom_site_label_H
_geom_hbond_atom_site_label_A
_geom_hbond_site_symmetry_A
_geom_hbond_distance_DH
_geom_hbond_distance_HA
_geom_hbond_distance_DA
_geom_hbond_angle_DHA
N1 H1N O5 2_657 .88 2.02 2.881(3) 166.5

loop_
_geom_torsion_atom_site_label_1
_geom_torsion_atom_site_label_2
_geom_torsion_atom_site_label_3
_geom_torsion_atom_site_label_4
_geom_torsion
O5 P O6 C20 9.3(3)
O7 P O6 C20 135.5(2)
C19 P O6 C20 -119.6(2)
O5 P O7 C22 53.5(2)
O6 P O7 C22 -72.4(2)
C19 P O7 C22 176.8(2)
C4 S C1 C6 -167.4(2)
C4 S C1 C2 -41.40(19)
C5 N1 C2 C1 117.1(3)
C5 N1 C2 C3 .0(3)
C6 C1 C2 N1 38.8(3)
S C1 C2 N1 -82.8(2)
C6 C1 C2 C3 152.8(2)
S C1 C2 C3 31.2(3)
C18 N2 C3 C4 71.9(3)
C5 N2 C3 C4 -112.5(3)
C18 N2 C3 C2 -170.8(2)
C5 N2 C3 C2 4.8(3)
N1 C2 C3 N2 -2.8(3)
C1 C2 C3 N2 -122.9(2)
N1 C2 C3 C4 117.2(2)
C1 C2 C3 C4 -2.9(3)
N2 C3 C4 S 86.0(2)
C2 C3 C4 S -27.2(3)
C1 S C4 C3 40.0(2)
C2 N1 C5 O1 -177.2(3)
C2 N1 C5 N2 3.0(3)
C18 N2 C5 O1 -9.6(5)
C3 N2 C5 O1 175.2(3)
C18 N2 C5 N1 170.2(3)
C3 N2 C5 N1 -5.0(3)
C2 C1 C6 C7 64.9(3)
S C1 C6 C7 -176.0(2)
C1 C6 C7 C8 175.7(2)
C6 C7 C8 C9 -177.3(2)
C7 C8 C9 C10 178.8(2)
C11 O2 C10 O3 1.8(4)
C11 O2 C10 C9 -177.9(2)
C8 C9 C10 O3 -.3(4)
C8 C9 C10 O2 179.3(2)
C10 O2 C11 C12 85.0(3)
O2 C11 C12 C17 89.9(3)
O2 C11 C12 C13 -91.5(4)
C17 C12 C13 C14 -.2(5)
C11 C12 C13 C14 -178.8(3)
C12 C13 C14 C15 .3(5)
C13 C14 C15 C16 .0(5)
C14 C15 C16 C17 -.4(5)
C13 C12 C17 C16 -.2(5)
C11 C12 C17 C16 178.5(3)
C15 C16 C17 C12 .4(5)
C5 N2 C18 O4 178.2(3)
C3 N2 C18 O4 -6.9(4)
C5 N2 C18 C19 -3.7(4)
C3 N2 C18 C19 171.2(2)
O4 C18 C19 P -96.4(3)
N2 C18 C19 P 85.5(3)
O5 P C19 C18 -143.7(2)
O6 P C19 C18 -14.6(3)
O7 P C19 C18 92.5(2)
P O6 C20 C21 -178.8(2)
P O7 C22 C23 -99.4(3)

loop_
_cod_related_entry_id
_cod_related_entry_database
_cod_related_entry_code
1 ChemSpider 21182442
